data_4333351
loop_
_publ_author_name
'Zhang, Wen-Hua'
'Song, Ying-Lin'
'Ren, Zhi-Gang'
'Li, Hong-Xi'
'Li, Ling-Ling'
'Zhang, Yong'
'Lang, Jian-Ping'

_publ_section_title
;
 Construction of [(eta5-C5Me5)MoS3Cu3]-based supramolecular assemblies
 from the [(eta5-C5Me5)MoS3(CuNCS)3]- cluster anion and multitopic ligands
 with different symmetries.
;
_journal_issue 16
_journal_name_full 'Inorganic chemistry'
_journal_page_first 6647
_journal_page_last 6660
_journal_paper_doi 10.1021/ic700762x
_journal_volume 46
_journal_year 2007
_chemical_formula_moiety 'C32 H27 Cu3.10 Mo N6 S5, 2(C6 H7 N), 2(C6 H6), C3 H3'
_chemical_formula_sum 'C59 H56 Cu3.1 Mo N8 S5'
_chemical_formula_weight 1330.33
_chemical_name_systematic
; 
 ? 
;
_space_group_IT_number 2
_symmetry_cell_setting triclinic
_symmetry_space_group_name_Hall '-P 1'
_symmetry_space_group_name_H-M 'P -1'
_atom_sites_solution_hydrogens geom
_atom_sites_solution_primary direct
_atom_sites_solution_secondary difmap
_audit_creation_method SHELXL-97
_cell_angle_alpha 99.33(3)
_cell_angle_beta 116.22(3)
_cell_angle_gamma 108.91(3)
_cell_formula_units_Z 2
_cell_length_a 14.961(3)
_cell_length_b 15.335(3)
_cell_length_c 16.021(3)
_cell_measurement_reflns_used 8824
_cell_measurement_temperature 153(2)
_cell_measurement_theta_max 25.3
_cell_measurement_theta_min 3.0
_cell_volume 2910.6(19)
_computing_structure_refinement 'SHELXL-97 (Sheldrick, 1997)'
_computing_structure_solution 'SHELXS-97 (Sheldrick, 1990)'
_diffrn_ambient_temperature 153(2)
_diffrn_measured_fraction_theta_full 0.992
_diffrn_measured_fraction_theta_max 0.992
_diffrn_measurement_device_type 'Rigaku Mercury'
_diffrn_measurement_method \w
_diffrn_radiation_monochromator graphite
_diffrn_radiation_source 'fine-focus sealed tube'
_diffrn_radiation_type MoK\a
_diffrn_radiation_wavelength 0.71073
_diffrn_reflns_av_R_equivalents 0.0431
_diffrn_reflns_av_sigmaI/netI 0.0563
_diffrn_reflns_limit_h_max 17
_diffrn_reflns_limit_h_min -18
_diffrn_reflns_limit_k_max 18
_diffrn_reflns_limit_k_min -16
_diffrn_reflns_limit_l_max 19
_diffrn_reflns_limit_l_min -19
_diffrn_reflns_number 27723
_diffrn_reflns_theta_full 25.35
_diffrn_reflns_theta_max 25.35
_diffrn_reflns_theta_min 3.01
_diffrn_standards_decay_% 0
_diffrn_standards_interval_count 0
_diffrn_standards_interval_time 0
_diffrn_standards_number 0
_exptl_absorpt_coefficient_mu 1.552
_exptl_absorpt_correction_T_max 0.7565
_exptl_absorpt_correction_T_min 0.4161
_exptl_absorpt_correction_type multi-scan
_exptl_absorpt_process_details 'Jacobson, R. (1998) Private communication.'
_exptl_crystal_colour black
_exptl_crystal_density_diffrn 1.518
_exptl_crystal_density_method 'not measured'
_exptl_crystal_description block
_exptl_crystal_F_000 1355.8
_exptl_crystal_size_max 0.60
_exptl_crystal_size_mid 0.50
_exptl_crystal_size_min 0.18
_refine_diff_density_max 1.190
_refine_diff_density_min -0.911
_refine_diff_density_rms 0.143
_refine_ls_extinction_method none
_refine_ls_goodness_of_fit_ref 1.115
_refine_ls_hydrogen_treatment mixed
_refine_ls_matrix_type full
_refine_ls_number_parameters 636
_refine_ls_number_reflns 10577
_refine_ls_number_restraints 10
_refine_ls_restrained_S_all 1.115
_refine_ls_R_factor_all 0.0839
_refine_ls_R_factor_gt 0.0698
_refine_ls_shift/su_max 0.001
_refine_ls_shift/su_mean 0.000
_refine_ls_structure_factor_coef Fsqd
_refine_ls_weighting_details 'calc w=1/[\s^2^(Fo^2^)+(0.0904P)^2^+8.6206P] where P=(Fo^2^+2Fc^2^)/3'
_refine_ls_weighting_scheme calc
_refine_ls_wR_factor_gt 0.1741
_refine_ls_wR_factor_ref 0.1841
_reflns_number_gt 8825
_reflns_number_total 10577
_reflns_threshold_expression >2sigma(I)
_cod_data_source_file ic700762xsup4.cif
_cod_data_source_block t
_cod_depositor_comments 'Adding full bibliography for 4333348--4333351.cif.'
_cod_original_formula_sum 'C59 H56 Cu3.10 Mo N8 S5'
_cod_database_code 4333351

loop_
_symmetry_equiv_pos_as_xyz
'x, y, z'
'-x, -y, -z'

loop_
_atom_site_label
_atom_site_type_symbol
_atom_site_fract_x
_atom_site_fract_y
_atom_site_fract_z
_atom_site_U_iso_or_equiv
_atom_site_adp_type
_atom_site_occupancy
_atom_site_symmetry_multiplicity
_atom_site_calc_flag
_atom_site_refinement_flags
Mo1 Mo -0.94707(4) 0.75333(4) 0.36199(3) 0.02191(15) Uani 1 1 d .
Cu1 Cu -0.82312(6) 0.65557(5) 0.38369(5) 0.02586(19) Uani 1 1 d .
Cu2 Cu -0.79718(6) 0.84418(5) 0.56171(5) 0.02549(19) Uani 1 1 d .
Cu3 Cu -1.02952(6) 0.62421(6) 0.42913(5) 0.0302(2) Uani 1 1 d .
Cu4 Cu -0.5000 0.5000 1.0000 0.0299(11) Uani 0.20 2 d SP
S1 S -0.74117(13) 0.57969(12) 0.49092(12) 0.0305(4) Uani 1 1 d .
S2 S -0.61670(15) 1.18209(14) 0.76864(17) 0.0526(5) Uani 1 1 d .
S3 S -1.00990(12) 0.58517(11) 0.30132(11) 0.0265(3) Uani 1 1 d .
S4 S -0.75835(11) 0.82022(11) 0.44160(10) 0.0243(3) Uani 1 1 d .
S5 S -0.98355(12) 0.78369(12) 0.48506(11) 0.0285(3) Uani 1 1 d .
N1 N -0.8978(5) 0.4583(4) 0.5234(4) 0.0341(12) Uani 1 1 d .
N2 N -0.7270(4) 0.9862(4) 0.6418(4) 0.0356(12) Uani 1 1 d .
N3 N -0.7370(4) 0.7741(4) 0.6575(3) 0.0253(11) Uani 1 1 d .
N4 N -0.7553(4) 0.6289(4) 1.2990(4) 0.0261(11) Uani 1 1 d .
N5 N -0.4949(4) 0.4800(3) 1.1246(3) 0.0234(10) Uani 1 1 d .
N6 N -0.5923(4) 0.5762(3) 0.9918(3) 0.0223(10) Uani 1 1 d .
N7 N -1.2469(8) 0.7676(8) 0.4552(7) 0.081(2) Uani 1 1 d D
H72 H -1.215(9) 0.729(7) 0.457(10) 0.122 Uiso 1 1 d D
H71 H -1.299(8) 0.778(10) 0.411(7) 0.122 Uiso 1 1 d D
N8 N -0.5132(5) 1.0425(5) 0.6046(5) 0.0428(14) Uani 1 1 d D
H81 H -0.550(6) 1.064(6) 0.625(6) 0.064 Uiso 1 1 d D
H82 H -0.536(7) 1.000(5) 0.547(3) 0.064 Uiso 1 1 d D
C1 C -0.8354(5) 0.5092(5) 0.5084(4) 0.0289(13) Uani 1 1 d .
C2 C -0.6833(5) 1.0656(5) 0.6935(5) 0.0350(15) Uani 1 1 d .
C3 C -0.6286(5) 0.7937(5) 0.7066(4) 0.0278(13) Uani 1 1 d .
H3 H -0.5782 0.8445 0.7000 0.033 Uiso 1 1 calc R
C4 C -0.5875(5) 0.7438(5) 0.7654(5) 0.0301(14) Uani 1 1 d .
H4 H -0.5104 0.7606 0.7982 0.036 Uiso 1 1 calc R
C5 C -0.6572(5) 0.6694(4) 0.7776(4) 0.0243(12) Uani 1 1 d .
C6 C -0.7696(5) 0.6494(4) 0.7270(4) 0.0238(12) Uani 1 1 d .
H6 H -0.8215 0.5997 0.7332 0.029 Uiso 1 1 calc R
C7 C -0.8045(5) 0.7020(4) 0.6685(4) 0.0256(12) Uani 1 1 d .
H7 H -0.8815 0.6859 0.6338 0.031 Uiso 1 1 calc R
C8 C -0.6155(5) 0.6143(4) 0.8421(4) 0.0232(12) Uani 1 1 d .
C9 C -0.6316(5) 0.6172(4) 0.9210(4) 0.0248(12) Uani 1 1 d .
C10 C -0.6925(5) 0.6632(5) 0.9430(4) 0.0290(13) Uani 1 1 d .
H10 H -0.7259 0.6990 0.9075 0.035 Uiso 1 1 calc R
C11 C -0.6936(5) 0.6467(5) 1.0229(4) 0.0277(13) Uani 1 1 d .
H11 H -0.7305 0.6659 1.0522 0.033 Uiso 1 1 calc R
C12 C -0.6275(4) 0.5939(4) 1.0552(4) 0.0228(12) Uani 1 1 d .
C13 C -0.6032(4) 0.5668(4) 1.1394(4) 0.0226(12) Uani 1 1 d .
C14 C -0.6547(5) 0.5896(4) 1.1959(4) 0.0228(12) Uani 1 1 d .
C15 C -0.6306(5) 0.6853(4) 1.2433(4) 0.0257(12) Uani 1 1 d .
H15 H -0.5786 0.7392 1.2414 0.031 Uiso 1 1 calc R
C16 C -0.6817(5) 0.7026(4) 1.2932(4) 0.0270(13) Uani 1 1 d .
H16 H -0.6644 0.7688 1.3247 0.032 Uiso 1 1 calc R
C17 C -0.7770(5) 0.5370(5) 1.2543(4) 0.0295(13) Uani 1 1 d .
H17 H -0.8277 0.4841 1.2585 0.035 Uiso 1 1 calc R
C18 C -0.7296(5) 0.5145(4) 1.2022(4) 0.0287(13) Uani 1 1 d .
H18 H -0.7486 0.4476 1.1708 0.034 Uiso 1 1 calc R
C19 C -0.5369(5) 0.5193(4) 1.1732(4) 0.0236(12) Uani 1 1 d .
C20 C -0.4991(5) 0.5041(5) 1.2671(4) 0.0289(13) Uani 1 1 d .
H20 H -0.5139 0.5256 1.3166 0.035 Uiso 1 1 calc R
C21 C -0.4398(5) 0.4543(5) 1.2716(5) 0.0292(13) Uani 1 1 d .
H21 H -0.4047 0.4339 1.3251 0.035 Uiso 1 1 calc R
C22 C -0.4379(5) 0.4371(4) 1.1826(4) 0.0240(12) Uani 1 1 d .
C23 C -0.9456(5) 0.8126(5) 0.2344(4) 0.0287(13) Uani 1 1 d .
C24 C -0.9379(5) 0.8876(5) 0.3057(4) 0.0284(13) Uani 1 1 d .
C25 C -1.0394(5) 0.8517(4) 0.3051(5) 0.0298(14) Uani 1 1 d .
C26 C -1.1074(5) 0.7535(5) 0.2353(4) 0.0300(14) Uani 1 1 d .
C27 C -1.0515(5) 0.7298(5) 0.1893(4) 0.0295(13) Uani 1 1 d .
C28 C -0.8630(6) 0.8218(6) 0.2024(5) 0.0396(16) Uani 1 1 d .
H28A H -0.8834 0.8440 0.1456 0.059 Uiso 1 1 calc R
H28B H -0.8639 0.7574 0.1829 0.059 Uiso 1 1 calc R
H28C H -0.7882 0.8699 0.2579 0.059 Uiso 1 1 calc R
C29 C -0.8447(6) 0.9904(5) 0.3652(5) 0.0390(16) Uani 1 1 d .
H29A H -0.7746 0.9895 0.3784 0.058 Uiso 1 1 calc R
H29B H -0.8391 1.0152 0.4285 0.058 Uiso 1 1 calc R
H29C H -0.8596 1.0336 0.3274 0.058 Uiso 1 1 calc R
C30 C -1.0699(5) 0.9128(5) 0.3605(5) 0.0364(15) Uani 1 1 d .
H30A H -1.1153 0.9386 0.3162 0.055 Uiso 1 1 calc R
H30B H -1.0020 0.9680 0.4180 0.055 Uiso 1 1 calc R
H30C H -1.1125 0.8718 0.3835 0.055 Uiso 1 1 calc R
C31 C -1.2226(5) 0.6872(5) 0.2087(5) 0.0379(15) Uani 1 1 d .
H31A H -1.2280 0.7006 0.2678 0.057 Uiso 1 1 calc R
H31B H -1.2375 0.6180 0.1849 0.057 Uiso 1 1 calc R
H31C H -1.2774 0.6996 0.1561 0.057 Uiso 1 1 calc R
C32 C -1.1004(6) 0.6397(5) 0.1019(5) 0.0433(17) Uani 1 1 d .
H32A H -1.1418 0.6502 0.0403 0.065 Uiso 1 1 calc R
H32B H -1.1510 0.5833 0.1059 0.065 Uiso 1 1 calc R
H32C H -1.0406 0.6263 0.1021 0.065 Uiso 1 1 calc R
C33 C -0.9273(8) 0.8494(9) 0.7857(8) 0.0827(13) Uani 1 1 d .
H33 H -0.9197 0.9039 0.7639 0.099 Uiso 1 1 calc R
C34 C -0.9916(9) 0.7530(8) 0.7193(8) 0.0827(13) Uani 1 1 d .
H34 H -1.0310 0.7412 0.6499 0.099 Uiso 1 1 calc R
C35 C -1.0008(9) 0.6724(9) 0.7502(8) 0.0827(13) Uani 1 1 d .
H35 H -1.0429 0.6069 0.7026 0.099 Uiso 1 1 calc R
C36 C -0.9490(9) 0.6889(9) 0.8486(8) 0.0827(13) Uani 1 1 d .
H36 H -0.9566 0.6334 0.8689 0.099 Uiso 1 1 calc R
C37 C -0.8883(8) 0.7780(8) 0.9185(8) 0.0827(13) Uani 1 1 d .
H37 H -0.8556 0.7859 0.9870 0.099 Uiso 1 1 calc R
C38 C -0.8727(9) 0.8623(9) 0.8890(8) 0.0827(13) Uani 1 1 d .
H38 H -0.8261 0.9269 0.9383 0.099 Uiso 1 1 calc R
C39 C -0.1759(5) 0.7882(4) 0.8963(4) 0.0745(12) Uani 1 1 d G
H39 H -0.1715 0.7639 0.8404 0.089 Uiso 1 1 calc R
C40 C -0.2751(4) 0.7458(4) 0.8933(4) 0.0745(12) Uani 1 1 d G
H40 H -0.3386 0.6925 0.8354 0.089 Uiso 1 1 calc R
C41 C -0.2815(4) 0.7813(4) 0.9750(5) 0.0745(12) Uani 1 1 d G
H41 H -0.3493 0.7523 0.9730 0.089 Uiso 1 1 calc R
C42 C -0.1886(5) 0.8593(4) 1.0597(4) 0.0745(12) Uani 1 1 d G
H42 H -0.1930 0.8836 1.1155 0.089 Uiso 1 1 calc R
C43 C -0.0894(4) 0.9017(4) 1.0626(4) 0.0745(12) Uani 1 1 d G
H43 H -0.0259 0.9550 1.1205 0.089 Uiso 1 1 calc R
C44 C -0.0830(4) 0.8662(4) 0.9809(5) 0.0745(12) Uani 1 1 d G
H44 H -0.0152 0.8952 0.9830 0.089 Uiso 1 1 calc R
C45 C -1.3117(6) 0.7235(6) 0.4887(6) 0.052(2) Uani 1 1 d .
C46 C -1.2955(7) 0.6551(6) 0.5338(6) 0.056(2) Uani 1 1 d .
H46 H -1.2378 0.6376 0.5414 0.067 Uiso 1 1 calc R
C47 C -1.3616(8) 0.6135(7) 0.5669(7) 0.068(3) Uani 1 1 d .
H47 H -1.3503 0.5658 0.5959 0.082 Uiso 1 1 calc R
C48 C -1.4439(8) 0.6377(7) 0.5599(7) 0.068(2) Uani 1 1 d .
H48 H -1.4878 0.6090 0.5855 0.082 Uiso 1 1 calc R
C49 C -1.4624(7) 0.7053(6) 0.5145(6) 0.0524(19) Uani 1 1 d .
H49 H -1.5206 0.7218 0.5078 0.063 Uiso 1 1 calc R
C50 C -1.3982(6) 0.7484(6) 0.4795(6) 0.0494(19) Uani 1 1 d .
H50 H -1.4114 0.7948 0.4491 0.059 Uiso 1 1 calc R
C51 C -0.4513(5) 1.0130(5) 0.6794(5) 0.0354(15) Uani 1 1 d .
C52 C -0.4242(6) 1.0515(5) 0.7762(5) 0.0416(16) Uani 1 1 d .
H52 H -0.4483 1.0982 0.7924 0.050 Uiso 1 1 calc R
C53 C -0.3618(6) 1.0224(6) 0.8499(5) 0.0454(17) Uani 1 1 d .
H53 H -0.3457 1.0477 0.9157 0.055 Uiso 1 1 calc R
C54 C -0.3230(6) 0.9563(6) 0.8278(6) 0.0462(18) Uani 1 1 d .
H54 H -0.2785 0.9378 0.8785 0.055 Uiso 1 1 calc R
C55 C -0.3503(6) 0.9180(5) 0.7306(6) 0.0439(17) Uani 1 1 d .
H55 H -0.3246 0.8725 0.7146 0.053 Uiso 1 1 calc R
C56 C -0.4138(6) 0.9449(5) 0.6574(5) 0.0413(16) Uani 1 1 d .
H56 H -0.4327 0.9171 0.5910 0.050 Uiso 1 1 calc R
C57 C -0.5077(9) 0.9115(7) 0.0087(8) 0.073(3) Uani 1 1 d .
H57 H -0.5140 0.8494 0.0143 0.088 Uiso 1 1 calc R
C58 C -0.4106(8) 0.9973(7) 0.0796(7) 0.066(2) Uani 1 1 d .
H58 H -0.3503 0.9948 0.1332 0.079 Uiso 1 1 calc R
C59 C -0.4058(9) 1.0843(6) 0.0692(7) 0.066(3) Uani 1 1 d .
H59 H -0.3410 1.1438 0.1169 0.080 Uiso 1 1 calc R

loop_
_atom_site_aniso_label
_atom_site_aniso_U_11
_atom_site_aniso_U_22
_atom_site_aniso_U_33
_atom_site_aniso_U_23
_atom_site_aniso_U_13
_atom_site_aniso_U_12
Mo1 0.0205(3) 0.0267(3) 0.0211(3) 0.0104(2) 0.0105(2) 0.0132(2)
Cu1 0.0268(4) 0.0313(4) 0.0277(4) 0.0132(3) 0.0165(3) 0.0176(3)
Cu2 0.0266(4) 0.0303(4) 0.0217(4) 0.0112(3) 0.0113(3) 0.0165(3)
Cu3 0.0285(4) 0.0368(4) 0.0299(4) 0.0165(3) 0.0171(3) 0.0150(3)
Cu4 0.034(3) 0.034(3) 0.031(3) 0.017(2) 0.018(2) 0.021(2)
S1 0.0303(8) 0.0405(9) 0.0340(8) 0.0238(7) 0.0198(7) 0.0217(7)
S2 0.0349(10) 0.0339(10) 0.0723(13) -0.0005(9) 0.0230(10) 0.0142(8)
S3 0.0266(7) 0.0265(8) 0.0287(7) 0.0114(6) 0.0152(7) 0.0128(6)
S4 0.0209(7) 0.0295(8) 0.0236(7) 0.0104(6) 0.0114(6) 0.0126(6)
S5 0.0274(8) 0.0394(9) 0.0261(7) 0.0136(7) 0.0158(7) 0.0198(7)
N1 0.036(3) 0.038(3) 0.032(3) 0.015(2) 0.020(3) 0.017(3)
N2 0.033(3) 0.034(3) 0.034(3) 0.008(3) 0.012(3) 0.018(3)
N3 0.028(3) 0.032(3) 0.021(2) 0.013(2) 0.013(2) 0.018(2)
N4 0.029(3) 0.032(3) 0.028(3) 0.013(2) 0.018(2) 0.020(2)
N5 0.026(2) 0.029(3) 0.024(2) 0.013(2) 0.015(2) 0.018(2)
N6 0.027(2) 0.027(3) 0.019(2) 0.013(2) 0.014(2) 0.014(2)
N7 0.080(6) 0.105(7) 0.081(6) 0.033(6) 0.053(5) 0.050(5)
N8 0.043(3) 0.042(4) 0.043(3) 0.018(3) 0.023(3) 0.017(3)
C1 0.030(3) 0.036(3) 0.021(3) 0.012(3) 0.010(3) 0.020(3)
C2 0.026(3) 0.043(4) 0.042(4) 0.017(3) 0.020(3) 0.018(3)
C3 0.025(3) 0.035(3) 0.029(3) 0.017(3) 0.014(3) 0.017(3)
C4 0.021(3) 0.040(4) 0.031(3) 0.015(3) 0.013(3) 0.016(3)
C5 0.027(3) 0.035(3) 0.021(3) 0.013(3) 0.015(3) 0.019(3)
C6 0.023(3) 0.028(3) 0.022(3) 0.013(2) 0.012(2) 0.012(2)
C7 0.020(3) 0.036(3) 0.020(3) 0.011(3) 0.007(2) 0.015(3)
C8 0.022(3) 0.030(3) 0.022(3) 0.014(2) 0.011(2) 0.016(2)
C9 0.026(3) 0.027(3) 0.029(3) 0.015(3) 0.016(3) 0.015(2)
C10 0.031(3) 0.038(3) 0.030(3) 0.019(3) 0.018(3) 0.025(3)
C11 0.032(3) 0.037(3) 0.028(3) 0.016(3) 0.019(3) 0.024(3)
C12 0.022(3) 0.027(3) 0.023(3) 0.011(2) 0.011(2) 0.014(2)
C13 0.020(3) 0.024(3) 0.024(3) 0.007(2) 0.010(2) 0.012(2)
C14 0.026(3) 0.030(3) 0.017(3) 0.012(2) 0.010(2) 0.017(2)
C15 0.028(3) 0.029(3) 0.024(3) 0.012(3) 0.015(3) 0.013(3)
C16 0.027(3) 0.027(3) 0.027(3) 0.012(3) 0.013(3) 0.014(3)
C17 0.029(3) 0.031(3) 0.031(3) 0.013(3) 0.019(3) 0.011(3)
C18 0.037(3) 0.026(3) 0.031(3) 0.011(3) 0.021(3) 0.018(3)
C19 0.023(3) 0.032(3) 0.022(3) 0.011(2) 0.015(2) 0.016(2)
C20 0.035(3) 0.041(4) 0.022(3) 0.017(3) 0.016(3) 0.025(3)
C21 0.035(3) 0.036(3) 0.028(3) 0.018(3) 0.017(3) 0.025(3)
C22 0.025(3) 0.030(3) 0.023(3) 0.014(3) 0.014(3) 0.016(3)
C23 0.033(3) 0.033(3) 0.024(3) 0.016(3) 0.015(3) 0.018(3)
C24 0.026(3) 0.034(3) 0.024(3) 0.014(3) 0.010(3) 0.014(3)
C25 0.031(3) 0.033(3) 0.032(3) 0.019(3) 0.012(3) 0.026(3)
C26 0.025(3) 0.036(3) 0.028(3) 0.016(3) 0.008(3) 0.020(3)
C27 0.036(3) 0.038(3) 0.021(3) 0.017(3) 0.013(3) 0.024(3)
C28 0.046(4) 0.060(5) 0.031(3) 0.026(3) 0.025(3) 0.032(4)
C29 0.036(4) 0.028(3) 0.044(4) 0.013(3) 0.017(3) 0.011(3)
C30 0.035(4) 0.040(4) 0.044(4) 0.019(3) 0.023(3) 0.024(3)
C31 0.022(3) 0.033(4) 0.044(4) 0.010(3) 0.009(3) 0.010(3)
C32 0.048(4) 0.043(4) 0.027(3) 0.009(3) 0.011(3) 0.022(3)
C33 0.066(3) 0.089(3) 0.071(3) 0.012(2) 0.032(2) 0.026(2)
C34 0.066(3) 0.089(3) 0.071(3) 0.012(2) 0.032(2) 0.026(2)
C35 0.066(3) 0.089(3) 0.071(3) 0.012(2) 0.032(2) 0.026(2)
C36 0.066(3) 0.089(3) 0.071(3) 0.012(2) 0.032(2) 0.026(2)
C37 0.066(3) 0.089(3) 0.071(3) 0.012(2) 0.032(2) 0.026(2)
C38 0.066(3) 0.089(3) 0.071(3) 0.012(2) 0.032(2) 0.026(2)
C39 0.063(2) 0.063(2) 0.080(3) 0.036(2) 0.015(2) 0.0356(19)
C40 0.063(2) 0.063(2) 0.080(3) 0.036(2) 0.015(2) 0.0356(19)
C41 0.063(2) 0.063(2) 0.080(3) 0.036(2) 0.015(2) 0.0356(19)
C42 0.063(2) 0.063(2) 0.080(3) 0.036(2) 0.015(2) 0.0356(19)
C43 0.063(2) 0.063(2) 0.080(3) 0.036(2) 0.015(2) 0.0356(19)
C44 0.063(2) 0.063(2) 0.080(3) 0.036(2) 0.015(2) 0.0356(19)
C45 0.042(4) 0.054(5) 0.047(4) 0.003(4) 0.022(4) 0.015(4)
C46 0.055(5) 0.058(5) 0.063(5) 0.021(4) 0.025(4) 0.043(4)
C47 0.066(6) 0.074(6) 0.061(6) 0.032(5) 0.022(5) 0.040(5)
C48 0.062(6) 0.083(7) 0.066(6) 0.031(5) 0.031(5) 0.039(5)
C49 0.050(5) 0.057(5) 0.052(5) 0.017(4) 0.026(4) 0.030(4)
C50 0.044(4) 0.045(4) 0.051(4) 0.014(4) 0.016(4) 0.024(4)
C51 0.033(3) 0.033(3) 0.050(4) 0.022(3) 0.027(3) 0.013(3)
C52 0.043(4) 0.042(4) 0.043(4) 0.018(3) 0.023(3) 0.021(3)
C53 0.045(4) 0.053(4) 0.033(4) 0.015(3) 0.016(3) 0.022(4)
C54 0.044(4) 0.050(4) 0.050(4) 0.027(4) 0.021(4) 0.028(4)
C55 0.045(4) 0.041(4) 0.056(5) 0.022(4) 0.027(4) 0.029(3)
C56 0.042(4) 0.039(4) 0.045(4) 0.013(3) 0.029(4) 0.012(3)
C57 0.088(7) 0.049(5) 0.079(7) 0.022(5) 0.046(6) 0.025(5)
C58 0.080(6) 0.061(6) 0.065(6) 0.025(5) 0.045(5) 0.031(5)
C59 0.078(6) 0.043(5) 0.071(6) 0.008(4) 0.047(6) 0.013(4)

loop_
_atom_type_symbol
_atom_type_description
_atom_type_scat_dispersion_real
_atom_type_scat_dispersion_imag
_atom_type_scat_source
C C 0.0033 0.0016 'International Tables Vol C Tables 4.2.6.8 and 6.1.1.4'
H H 0.0000 0.0000 'International Tables Vol C Tables 4.2.6.8 and 6.1.1.4'
N N 0.0061 0.0033 'International Tables Vol C Tables 4.2.6.8 and 6.1.1.4'
S S 0.1246 0.1234 'International Tables Vol C Tables 4.2.6.8 and 6.1.1.4'
Cu Cu 0.3201 1.2651 'International Tables Vol C Tables 4.2.6.8 and 6.1.1.4'
Mo Mo -1.6832 0.6857 'International Tables Vol C Tables 4.2.6.8 and 6.1.1.4'

loop_
_geom_angle_atom_site_label_1
_geom_angle_atom_site_label_2
_geom_angle_atom_site_label_3
_geom_angle
_geom_angle_site_symmetry_1
_geom_angle_site_symmetry_3
S4 Mo1 S5 105.29(7) . .
S4 Mo1 S3 105.87(7) . .
S5 Mo1 S3 105.86(6) . .
S4 Mo1 C26 144.00(16) . .
S5 Mo1 C26 96.14(16) . .
S3 Mo1 C26 95.32(17) . .
S4 Mo1 C24 87.97(15) . .
S5 Mo1 C24 105.85(16) . .
S3 Mo1 C24 140.34(15) . .
C26 Mo1 C24 58.1(2) . .
S4 Mo1 C23 87.46(16) . .
S5 Mo1 C23 139.29(16) . .
S3 Mo1 C23 107.40(16) . .
C26 Mo1 C23 58.2(2) . .
C24 Mo1 C23 34.9(2) . .
S4 Mo1 C25 119.62(16) . .
S5 Mo1 C25 82.58(16) . .
S3 Mo1 C25 129.82(16) . .
C26 Mo1 C25 34.7(2) . .
C24 Mo1 C25 35.1(2) . .
C23 Mo1 C25 58.1(2) . .
S4 Mo1 C27 118.51(16) . .
S5 Mo1 C27 130.93(15) . .
S3 Mo1 C27 83.34(16) . .
C26 Mo1 C27 34.9(2) . .
C24 Mo1 C27 57.8(2) . .
C23 Mo1 C27 34.8(2) . .
C25 Mo1 C27 57.8(2) . .
S4 Mo1 Cu3 113.07(5) . .
S5 Mo1 Cu3 53.15(5) . .
S3 Mo1 Cu3 52.87(5) . .
C26 Mo1 Cu3 102.93(16) . .
C24 Mo1 Cu3 152.58(15) . .
C23 Mo1 Cu3 153.83(15) . .
C25 Mo1 Cu3 118.03(16) . .
C27 Mo1 Cu3 119.33(16) . .
S4 Mo1 Cu1 53.03(5) . .
S5 Mo1 Cu1 115.58(5) . .
S3 Mo1 Cu1 52.85(5) . .
C26 Mo1 Cu1 139.01(16) . .
C24 Mo1 Cu1 128.28(15) . .
C23 Mo1 Cu1 103.08(15) . .
C25 Mo1 Cu1 161.15(16) . .
C27 Mo1 Cu1 108.22(15) . .
Cu3 Mo1 Cu1 79.14(3) . .
S4 Mo1 Cu2 52.71(5) . .
S5 Mo1 Cu2 52.62(4) . .
S3 Mo1 Cu2 115.20(6) . .
C26 Mo1 Cu2 140.14(16) . .
C24 Mo1 Cu2 102.86(15) . .
C23 Mo1 Cu2 127.29(15) . .
C25 Mo1 Cu2 108.93(16) . .
C27 Mo1 Cu2 160.47(15) . .
Cu3 Mo1 Cu2 78.88(5) . .
Cu1 Mo1 Cu2 80.80(4) . .
N4 Cu1 S4 105.23(15) 1_554 .
N4 Cu1 S3 115.69(15) 1_554 .
S4 Cu1 S3 108.75(7) . .
N4 Cu1 S1 92.83(14) 1_554 .
S4 Cu1 S1 119.05(7) . .
S3 Cu1 S1 114.35(7) . .
N4 Cu1 Mo1 127.57(13) 1_554 .
S4 Cu1 Mo1 54.04(5) . .
S3 Cu1 Mo1 54.72(5) . .
S1 Cu1 Mo1 139.51(5) . .
N2 Cu2 N3 107.6(2) . .
N2 Cu2 S5 109.16(17) . .
N3 Cu2 S5 111.50(15) . .
N2 Cu2 S4 111.40(17) . .
N3 Cu2 S4 110.09(14) . .
S5 Cu2 S4 107.10(7) . .
N2 Cu2 Mo1 127.33(16) . .
N3 Cu2 Mo1 125.06(14) . .
S5 Cu2 Mo1 53.73(5) . .
S4 Cu2 Mo1 53.41(4) . .
N1 Cu3 S3 129.58(17) 2_366 .
N1 Cu3 S5 117.74(17) 2_366 .
S3 Cu3 S5 111.46(7) . .
N1 Cu3 Mo1 171.12(17) 2_366 .
S3 Cu3 Mo1 56.04(5) . .
S5 Cu3 Mo1 55.59(5) . .
N5 Cu4 N5 180.000(3) 2_467 .
N5 Cu4 N6 89.27(18) 2_467 .
N5 Cu4 N6 90.73(18) . .
N5 Cu4 N6 90.73(18) 2_467 2_467
N5 Cu4 N6 89.27(18) . 2_467
N6 Cu4 N6 180.000(3) . 2_467
C1 S1 Cu1 107.8(2) . .
Cu3 S3 Cu1 98.75(7) . .
Cu3 S3 Mo1 71.10(6) . .
Cu1 S3 Mo1 72.42(7) . .
Cu1 S4 Cu2 102.36(7) . .
Cu1 S4 Mo1 72.94(7) . .
Cu2 S4 Mo1 73.88(6) . .
Cu3 S5 Cu2 98.89(8) . .
Cu3 S5 Mo1 71.26(6) . .
Cu2 S5 Mo1 73.66(6) . .
C1 N1 Cu3 167.0(5) . 2_366
C2 N2 Cu2 174.9(6) . .
C7 N3 C3 116.2(5) . .
C7 N3 Cu2 121.6(4) . .
C3 N3 Cu2 121.9(4) . .
C17 N4 C16 117.0(5) . .
C17 N4 Cu1 120.5(4) . 1_556
C16 N4 Cu1 122.3(4) . 1_556
C22 N5 C19 107.1(5) . .
C22 N5 Cu4 127.2(4) . .
C19 N5 Cu4 125.2(4) . .
C12 N6 C9 107.5(4) . .
C12 N6 Cu4 125.6(4) . .
C9 N6 Cu4 126.9(4) . .
C45 N7 H72 98(9) . .
C45 N7 H71 93(9) . .
H72 N7 H71 140(10) . .
C51 N8 H81 106(6) . .
C51 N8 H82 107(6) . .
H81 N8 H82 131(8) . .
N1 C1 S1 176.7(6) . .
N2 C2 S2 178.6(6) . .
N3 C3 C4 123.2(6) . .
N3 C3 H3 118.4 . .
C4 C3 H3 118.4 . .
C3 C4 C5 120.7(5) . .
C3 C4 H4 119.7 . .
C5 C4 H4 119.7 . .
C4 C5 C6 116.1(5) . .
C4 C5 C8 122.3(5) . .
C6 C5 C8 121.7(5) . .
C7 C6 C5 119.7(5) . .
C7 C6 H6 120.1 . .
C5 C6 H6 120.1 . .
N3 C7 C6 124.0(5) . .
N3 C7 H7 118.0 . .
C6 C7 H7 118.0 . .
C9 C8 C22 125.1(5) . 2_467
C9 C8 C5 118.0(5) . .
C22 C8 C5 116.9(5) 2_467 .
N6 C9 C8 125.8(5) . .
N6 C9 C10 108.5(5) . .
C8 C9 C10 125.7(5) . .
C11 C10 C9 108.0(5) . .
C11 C10 H10 126.0 . .
C9 C10 H10 126.0 . .
C10 C11 C12 106.7(5) . .
C10 C11 H11 126.7 . .
C12 C11 H11 126.7 . .
N6 C12 C13 125.9(5) . .
N6 C12 C11 109.2(5) . .
C13 C12 C11 124.8(5) . .
C19 C13 C12 125.5(5) . .
C19 C13 C14 117.6(5) . .
C12 C13 C14 116.9(5) . .
C18 C14 C15 117.3(5) . .
C18 C14 C13 120.3(5) . .
C15 C14 C13 122.4(5) . .
C16 C15 C14 120.2(5) . .
C16 C15 H15 119.9 . .
C14 C15 H15 119.9 . .
N4 C16 C15 122.4(5) . .
N4 C16 H16 118.8 . .
C15 C16 H16 118.8 . .
N4 C17 C18 123.5(5) . .
N4 C17 H17 118.2 . .
C18 C17 H17 118.2 . .
C14 C18 C17 119.5(5) . .
C14 C18 H18 120.2 . .
C17 C18 H18 120.2 . .
N5 C19 C13 126.5(5) . .
N5 C19 C20 108.3(5) . .
C13 C19 C20 125.2(5) . .
C21 C20 C19 107.4(5) . .
C21 C20 H20 126.3 . .
C19 C20 H20 126.3 . .
C20 C21 C22 108.2(5) . .
C20 C21 H21 125.9 . .
C22 C21 H21 125.9 . .
N5 C22 C8 125.2(5) . 2_467
N5 C22 C21 108.9(5) . .
C8 C22 C21 125.9(5) 2_467 .
C24 C23 C27 107.9(5) . .
C24 C23 C28 126.5(6) . .
C27 C23 C28 125.2(6) . .
C24 C23 Mo1 72.3(3) . .
C27 C23 Mo1 73.3(3) . .
C28 C23 Mo1 125.5(4) . .
C23 C24 C25 108.3(5) . .
C23 C24 C29 126.3(6) . .
C25 C24 C29 125.2(6) . .
C23 C24 Mo1 72.8(3) . .
C25 C24 Mo1 73.2(3) . .
C29 C24 Mo1 124.0(4) . .
C26 C25 C24 107.4(5) . .
C26 C25 C30 127.6(6) . .
C24 C25 C30 124.7(6) . .
C26 C25 Mo1 71.7(3) . .
C24 C25 Mo1 71.7(3) . .
C30 C25 Mo1 127.1(4) . .
C25 C26 C27 108.6(5) . .
C25 C26 C31 126.0(6) . .
C27 C26 C31 125.3(6) . .
C25 C26 Mo1 73.6(3) . .
C27 C26 Mo1 73.7(3) . .
C31 C26 Mo1 121.9(4) . .
C26 C27 C23 107.8(5) . .
C26 C27 C32 125.8(6) . .
C23 C27 C32 126.1(6) . .
C26 C27 Mo1 71.4(3) . .
C23 C27 Mo1 71.9(3) . .
C32 C27 Mo1 127.5(4) . .
C23 C28 H28A 109.5 . .
C23 C28 H28B 109.5 . .
H28A C28 H28B 109.5 . .
C23 C28 H28C 109.5 . .
H28A C28 H28C 109.5 . .
H28B C28 H28C 109.5 . .
C24 C29 H29A 109.5 . .
C24 C29 H29B 109.5 . .
H29A C29 H29B 109.5 . .
C24 C29 H29C 109.5 . .
H29A C29 H29C 109.5 . .
H29B C29 H29C 109.5 . .
C25 C30 H30A 109.5 . .
C25 C30 H30B 109.5 . .
H30A C30 H30B 109.5 . .
C25 C30 H30C 109.5 . .
H30A C30 H30C 109.5 . .
H30B C30 H30C 109.5 . .
C26 C31 H31A 109.5 . .
C26 C31 H31B 109.5 . .
H31A C31 H31B 109.5 . .
C26 C31 H31C 109.5 . .
H31A C31 H31C 109.5 . .
H31B C31 H31C 109.5 . .
C27 C32 H32A 109.5 . .
C27 C32 H32B 109.5 . .
H32A C32 H32B 109.5 . .
C27 C32 H32C 109.5 . .
H32A C32 H32C 109.5 . .
H32B C32 H32C 109.5 . .
C34 C33 C38 116.1(12) . .
C34 C33 H33 122.0 . .
C38 C33 H33 122.0 . .
C33 C34 C35 122.5(11) . .
C33 C34 H34 118.7 . .
C35 C34 H34 118.7 . .
C36 C35 C34 118.8(11) . .
C36 C35 H35 120.6 . .
C34 C35 H35 120.6 . .
C37 C36 C35 123.6(13) . .
C37 C36 H36 118.2 . .
C35 C36 H36 118.2 . .
C36 C37 C38 118.8(11) . .
C36 C37 H37 120.6 . .
C38 C37 H37 120.6 . .
C33 C38 C37 120.1(11) . .
C33 C38 H38 120.0 . .
C37 C38 H38 120.0 . .
C40 C39 C44 120.0 . .
C40 C39 H39 120.0 . .
C44 C39 H39 120.0 . .
C39 C40 C41 120.0 . .
C39 C40 H40 120.0 . .
C41 C40 H40 120.0 . .
C42 C41 C40 120.0 . .
C42 C41 H41 120.0 . .
C40 C41 H41 120.0 . .
C43 C42 C41 120.0 . .
C43 C42 H42 120.0 . .
C41 C42 H42 120.0 . .
C42 C43 C44 120.0 . .
C42 C43 H43 120.0 . .
C44 C43 H43 120.0 . .
C43 C44 C39 120.0 . .
C43 C44 H44 120.0 . .
C39 C44 H44 120.0 . .
N7 C45 C46 122.3(8) . .
N7 C45 C50 119.6(8) . .
C46 C45 C50 118.1(8) . .
C47 C46 C45 120.4(8) . .
C47 C46 H46 119.8 . .
C45 C46 H46 119.8 . .
C46 C47 C48 122.2(9) . .
C46 C47 H47 118.9 . .
C48 C47 H47 118.9 . .
C47 C48 C49 118.6(9) . .
C47 C48 H48 120.7 . .
C49 C48 H48 120.7 . .
C50 C49 C48 121.0(8) . .
C50 C49 H49 119.5 . .
C48 C49 H49 119.5 . .
C49 C50 C45 119.7(8) . .
C49 C50 H50 120.2 . .
C45 C50 H50 120.2 . .
C52 C51 C56 118.7(6) . .
C52 C51 N8 121.0(6) . .
C56 C51 N8 120.3(6) . .
C51 C52 C53 120.5(7) . .
C51 C52 H52 119.8 . .
C53 C52 H52 119.8 . .
C52 C53 C54 120.4(7) . .
C52 C53 H53 119.8 . .
C54 C53 H53 119.8 . .
C55 C54 C53 118.9(7) . .
C55 C54 H54 120.6 . .
C53 C54 H54 120.6 . .
C56 C55 C54 120.7(7) . .
C56 C55 H55 119.6 . .
C54 C55 H55 119.6 . .
C55 C56 C51 120.7(7) . .
C55 C56 H56 119.6 . .
C51 C56 H56 119.6 . .
C59 C57 C58 120.9(9) 2_475 .
C59 C57 H57 119.5 2_475 .
C58 C57 H57 119.5 . .
C59 C58 C57 117.5(10) . .
C59 C58 H58 121.3 . .
C57 C58 H58 121.3 . .
C58 C59 C57 121.6(9) . 2_475
C58 C59 H59 119.2 . .
C57 C59 H59 119.2 2_475 .

loop_
_geom_bond_atom_site_label_1
_geom_bond_atom_site_label_2
_geom_bond_distance
_geom_bond_site_symmetry_2
Mo1 S4 2.2732(18) .
Mo1 S5 2.2848(16) .
Mo1 S3 2.2993(18) .
Mo1 C26 2.362(6) .
Mo1 C24 2.367(6) .
Mo1 C23 2.374(6) .
Mo1 C25 2.387(5) .
Mo1 C27 2.391(6) .
Mo1 Cu3 2.6227(11) .
Mo1 Cu1 2.6849(11) .
Mo1 Cu2 2.7196(19) .
Cu1 N4 2.084(5) 1_554
Cu1 S4 2.2439(19) .
Cu1 S3 2.2449(19) .
Cu1 S1 2.3494(18) .
Cu2 N2 1.979(6) .
Cu2 N3 2.064(5) .
Cu2 S5 2.2519(19) .
Cu2 S4 2.2522(16) .
Cu3 N1 1.875(6) 2_366
Cu3 S3 2.2101(17) .
Cu3 S5 2.2161(19) .
Cu4 N5 2.041(5) 2_467
Cu4 N5 2.041(5) .
Cu4 N6 2.056(5) .
Cu4 N6 2.056(5) 2_467
S1 C1 1.641(7) .
S2 C2 1.650(8) .
N1 C1 1.151(8) .
N1 Cu3 1.875(6) 2_366
N2 C2 1.128(8) .
N3 C7 1.332(8) .
N3 C3 1.349(7) .
N4 C17 1.332(8) .
N4 C16 1.348(8) .
N4 Cu1 2.084(5) 1_556
N5 C22 1.374(7) .
N5 C19 1.374(7) .
N6 C12 1.364(7) .
N6 C9 1.380(7) .
N7 C45 1.357(12) .
N7 H72 0.87(14) .
N7 H71 0.87(12) .
N8 C51 1.402(9) .
N8 H81 0.87(10) .
N8 H82 0.88(6) .
C3 C4 1.370(8) .
C3 H3 0.9500 .
C4 C5 1.382(8) .
C4 H4 0.9500 .
C5 C6 1.399(8) .
C5 C8 1.492(8) .
C6 C7 1.374(8) .
C6 H6 0.9500 .
C7 H7 0.9500 .
C8 C9 1.385(8) .
C8 C22 1.414(8) 2_467
C9 C10 1.439(8) .
C10 C11 1.351(8) .
C10 H10 0.9500 .
C11 C12 1.450(8) .
C11 H11 0.9500 .
C12 C13 1.404(8) .
C13 C19 1.388(8) .
C13 C14 1.492(8) .
C14 C18 1.376(8) .
C14 C15 1.382(8) .
C15 C16 1.377(8) .
C15 H15 0.9500 .
C16 H16 0.9500 .
C17 C18 1.381(8) .
C17 H17 0.9500 .
C18 H18 0.9500 .
C19 C20 1.445(8) .
C20 C21 1.334(8) .
C20 H20 0.9500 .
C21 C22 1.422(8) .
C21 H21 0.9500 .
C22 C8 1.414(8) 2_467
C23 C24 1.420(9) .
C23 C27 1.425(9) .
C23 C28 1.509(9) .
C24 C25 1.432(9) .
C24 C29 1.500(9) .
C25 C26 1.417(9) .
C25 C30 1.497(9) .
C26 C27 1.424(9) .
C26 C31 1.504(9) .
C27 C32 1.489(9) .
C28 H28A 0.9800 .
C28 H28B 0.9800 .
C28 H28C 0.9800 .
C29 H29A 0.9800 .
C29 H29B 0.9800 .
C29 H29C 0.9800 .
C30 H30A 0.9800 .
C30 H30B 0.9800 .
C30 H30C 0.9800 .
C31 H31A 0.9800 .
C31 H31B 0.9800 .
C31 H31C 0.9800 .
C32 H32A 0.9800 .
C32 H32B 0.9800 .
C32 H32C 0.9800 .
C33 C34 1.381(14) .
C33 C38 1.429(15) .
C33 H33 0.9500 .
C34 C35 1.392(15) .
C34 H34 0.9500 .
C35 C36 1.348(15) .
C35 H35 0.9500 .
C36 C37 1.321(14) .
C36 H36 0.9500 .
C37 C38 1.431(15) .
C37 H37 0.9500 .
C38 H38 0.9500 .
C39 C40 1.3900 .
C39 C44 1.3900 .
C39 H39 0.9500 .
C40 C41 1.3900 .
C40 H40 0.9500 .
C41 C42 1.3900 .
C41 H41 0.9500 .
C42 C43 1.3900 .
C42 H42 0.9500 .
C43 C44 1.3900 .
C43 H43 0.9500 .
C44 H44 0.9500 .
C45 C46 1.391(12) .
C45 C50 1.419(11) .
C46 C47 1.353(13) .
C46 H46 0.9500 .
C47 C48 1.362(13) .
C47 H47 0.9500 .
C48 C49 1.390(12) .
C48 H48 0.9500 .
C49 C50 1.362(12) .
C49 H49 0.9500 .
C50 H50 0.9500 .
C51 C52 1.381(10) .
C51 C56 1.400(10) .
C52 C53 1.390(10) .
C52 H52 0.9500 .
C53 C54 1.391(10) .
C53 H53 0.9500 .
C54 C55 1.387(11) .
C54 H54 0.9500 .
C55 C56 1.370(10) .
C55 H55 0.9500 .
C56 H56 0.9500 .
C57 C59 1.375(14) 2_475
C57 C58 1.397(13) .
C57 H57 0.9500 .
C58 C59 1.353(13) .
C58 H58 0.9500 .
C59 C57 1.375(14) 2_475
C59 H59 0.9500 .
